data_7101860
loop_
_publ_author_name
'Hamilton, Tamara D'
'Bucar, Dejan-Kresimir'
'MacGillivray, Leonard R'

_publ_section_title
;
 Coding a coordination-driven self-assembly via a hydrogen
 bond-directed solid-state synthesis: an unexpected chiral tetrahedral
 capsule.
;
_journal_issue 16
_journal_name_full 'Chemical communications (Cambridge, England)'
_journal_page_first 1603
_journal_page_last 1604
_journal_paper_doi 10.1039/b700748e
_journal_year 2007
_chemical_formula_moiety
;
(C96 H88 Cu4 N16 O4)8+, 8(N O3)1-, 13.5(H2 O), (C2 H3 N1)
;
_chemical_formula_sum 'C98 H118 Cu4 N25 O41.5'
_chemical_formula_weight 2564.33
_chemical_name_common
;
tetra(rctt-1,2-bis(2-pyridyl)-3,4-bis(3-pyridyl)cyclobutane
copper(ii) nitrate) hydrate acetonitrile 1/13.5/1
;
_chemical_name_systematic
;
tetra[rctt-1,2-bis(2-pyridyl)-3,4-bis(3-pyridyl)cyclobutane copper(II)
nitrate] hydrate acetonitrile 1/13.5/1

;
_space_group_IT_number 2
_symmetry_cell_setting triclinic
_symmetry_space_group_name_Hall '-P 1'
_symmetry_space_group_name_H-M 'P -1'
_atom_sites_solution_hydrogens geom
_atom_sites_solution_primary direct
_atom_sites_solution_secondary difmap
_audit_creation_date 2007-02-20T18:30:34-00:00
_audit_creation_method 'WinGX routine CIF_UPDATE'
_cell_angle_alpha 104.966(5)
_cell_angle_beta 100.672(5)
_cell_angle_gamma 105.931(5)
_cell_formula_units_Z 2
_cell_length_a 15.1205(15)
_cell_length_b 16.2501(16)
_cell_length_c 25.150(3)
_cell_measurement_reflns_used 15808
_cell_measurement_temperature 190(1)
_cell_measurement_theta_max 25.03
_cell_measurement_theta_min 1.00
_cell_volume 5518.3(10)
_computing_cell_refinement 'HKL Scalepack (Otwinowski & Minor, 1997)'
_computing_data_collection 'Collect (Nonius BV, 1997-2000)'
_computing_data_reduction 'HKL Denzo, Scalepack (Otwinowski & Minor, 1997)'
_computing_molecular_graphics 'SHELXTL v6.1 (Sheldrick, 1997)'
_computing_publication_material 'SHELXTL v6.1 (Sheldrick, 1997)'
_computing_structure_refinement 'SHELXTL v6.1 (Sheldrick, 1997)'
_computing_structure_solution 'SHELXTL v6.1 (Sheldrick, 1997)'
_diffrn_ambient_temperature 190(1)
_diffrn_detector_area_resol_mean 9
_diffrn_measured_fraction_theta_full 0.881
_diffrn_measured_fraction_theta_max 0.881
_diffrn_measurement_device_type KappaCCD
_diffrn_measurement_method 'CCD phi and omega scans'
_diffrn_radiation_monochromator graphite
_diffrn_radiation_type MoK\a
_diffrn_radiation_wavelength 0.71073
_diffrn_reflns_av_R_equivalents 0.0378
_diffrn_reflns_av_unetI/netI 0.0663
_diffrn_reflns_limit_h_max 17
_diffrn_reflns_limit_h_min -17
_diffrn_reflns_limit_k_max 18
_diffrn_reflns_limit_k_min -19
_diffrn_reflns_limit_l_max 29
_diffrn_reflns_limit_l_min -29
_diffrn_reflns_number 29031
_diffrn_reflns_theta_full 25
_diffrn_reflns_theta_max 25
_diffrn_reflns_theta_min 1.37
_exptl_absorpt_coefficient_mu 0.861
_exptl_absorpt_correction_type none
_exptl_crystal_colour blue
_exptl_crystal_density_diffrn 1.543
_exptl_crystal_density_method 'not measured'
_exptl_crystal_description prism
_exptl_crystal_F_000 2658
_exptl_crystal_size_max 0.23
_exptl_crystal_size_mid 0.21
_exptl_crystal_size_min 0.07
_refine_diff_density_max 0.978
_refine_diff_density_min -1.072
_refine_diff_density_rms 0.168
_refine_ls_extinction_method none
_refine_ls_goodness_of_fit_ref 1.069
_refine_ls_hydrogen_treatment constr
_refine_ls_matrix_type full
_refine_ls_number_parameters 1732
_refine_ls_number_reflns 17095
_refine_ls_number_restraints 78
_refine_ls_restrained_S_all 1.072
_refine_ls_R_factor_all 0.1234
_refine_ls_R_factor_gt 0.0778
_refine_ls_shift/su_max 0
_refine_ls_shift/su_mean 0
_refine_ls_structure_factor_coef Fsqd
_refine_ls_weighting_details 'calc w=1/[\s^2^(Fo^2^)+(0.1221P)^2^+18.5721P] where P=(Fo^2^+2Fc^2^)/3'
_refine_ls_weighting_scheme calc
_refine_ls_wR_factor_gt 0.214
_refine_ls_wR_factor_ref 0.2428
_reflns_number_gt 11522
_reflns_number_total 17095
_reflns_threshold_expression >2sigma(I)
_cod_data_source_file b700748e.txt
_cod_data_source_block mcg4140sf
_cod_original_sg_symbol_H-M P-1
_cod_original_formula_sum 'C98 H118 Cu4 N25 O41.50'
_cod_database_code 7101860

loop_
_symmetry_equiv_pos_as_xyz
'x, y, z'
'-x, -y, -z'

loop_
_atom_site_label
_atom_site_type_symbol
_atom_site_fract_x
_atom_site_fract_y
_atom_site_fract_z
_atom_site_U_iso_or_equiv
_atom_site_adp_type
_atom_site_occupancy
_atom_site_symmetry_multiplicity
_atom_site_calc_flag
_atom_site_refinement_flags
_atom_site_disorder_assembly
_atom_site_disorder_group
Cu1 Cu 0.30567(6) 0.63466(5) 0.10917(3) 0.0336(2) Uani 1 1 d . . .
Cu2 Cu -0.05465(6) 0.44639(5) 0.29481(4) 0.0340(2) Uani 1 1 d . . .
Cu3 Cu 0.47501(6) 0.71162(5) 0.42649(3) 0.0320(2) Uani 1 1 d . . .
Cu4 Cu 0.26390(7) 0.20927(5) 0.17527(4) 0.0400(3) Uani 1 1 d . . .
O1 O 0.2438(4) 0.6609(3) 0.0325(2) 0.0445(13) Uani 1 1 d . . .
O2 O -0.1870(4) 0.4810(3) 0.2951(2) 0.0446(13) Uani 1 1 d . . .
O3 O 0.5788(4) 0.7351(3) 0.5097(2) 0.0436(13) Uani 1 1 d . . .
O4 O 0.3504(4) 0.1159(3) 0.1684(2) 0.0542(15) Uani 1 1 d . . .
N1 N 0.1737(5) 0.5535(4) 0.1031(2) 0.0392(15) Uani 1 1 d . . .
N2 N -0.1052(4) 0.3660(4) 0.2122(2) 0.0372(14) Uani 1 1 d . . .
N3 N 0.2665(5) 0.2241(4) 0.0992(2) 0.0406(15) Uani 1 1 d . . .
N4 N 0.1356(5) 0.1113(4) 0.1327(3) 0.0453(16) Uani 1 1 d . . .
N5 N 0.2937(4) 0.7403(3) 0.1677(2) 0.0315(13) Uani 1 1 d . . .
N6 N 0.0099(4) 0.5505(4) 0.2726(2) 0.0375(14) Uani 1 1 d . . .
N7 N 0.5077(4) 0.8430(3) 0.4364(2) 0.0339(14) Uani 1 1 d . . .
N8 N 0.3667(4) 0.7247(3) 0.4607(2) 0.0323(13) Uani 1 1 d . . .
N9 N 0.4287(4) 0.5784(4) 0.4108(2) 0.0364(14) Uani 1 1 d . . .
N10 N 0.2400(5) 0.1996(4) 0.2491(3) 0.0404(15) Uani 1 1 d . . .
N11 N 0.0101(4) 0.5138(3) 0.3793(2) 0.0340(14) Uani 1 1 d . . .
N12 N -0.0984(4) 0.3368(3) 0.3172(2) 0.0336(13) Uani 1 1 d . . .
N13 N 0.5661(4) 0.7032(3) 0.3776(2) 0.0331(13) Uani 1 1 d . . .
N14 N 0.3820(5) 0.3185(4) 0.2168(3) 0.0429(16) Uani 1 1 d . . .
N15 N 0.4433(4) 0.7104(4) 0.1204(2) 0.0360(14) Uani 1 1 d . . .
N16 N 0.3406(4) 0.5301(3) 0.0654(2) 0.0343(14) Uani 1 1 d . . .
N17 N 0.5204(6) 0.8347(5) 0.2801(4) 0.070(2) Uani 1 1 d . . .
C1 C 0.1588(6) 0.4687(4) 0.0984(3) 0.0409(18) Uani 1 1 d . . .
H1 H 0.2113 0.4496 0.1045 0.049 Uiso 1 1 calc R . .
C2 C 0.0686(5) 0.4061(4) 0.0850(3) 0.0366(17) Uani 1 1 d . . .
C3 C -0.0088(6) 0.4347(5) 0.0752(3) 0.0406(18) Uani 1 1 d . . .
H3 H -0.0708 0.394 0.065 0.049 Uiso 1 1 calc R . .
C4 C 0.0067(5) 0.5217(5) 0.0807(3) 0.0396(18) Uani 1 1 d . . .
H4 H -0.0444 0.543 0.0752 0.048 Uiso 1 1 calc R . .
C5 C 0.0993(6) 0.5796(5) 0.0946(3) 0.0401(18) Uani 1 1 d . . .
H5 H 0.1094 0.6401 0.0981 0.048 Uiso 1 1 calc R . .
C6 C -0.0471(6) 0.3417(4) 0.1821(3) 0.0392(19) Uani 1 1 d . . .
H6 H 0.0186 0.3678 0.1986 0.047 Uiso 1 1 calc R . .
C7 C -0.0807(5) 0.2787(4) 0.1267(3) 0.0369(17) Uani 1 1 d . . .
C8 C -0.1796(6) 0.2417(5) 0.1031(3) 0.0431(19) Uani 1 1 d . . .
H8 H -0.2053 0.1996 0.0665 0.052 Uiso 1 1 calc R . .
C9 C -0.2389(6) 0.2674(5) 0.1339(3) 0.045(2) Uani 1 1 d . . .
H9 H -0.3049 0.2433 0.1181 0.054 Uiso 1 1 calc R . .
C10 C -0.2007(6) 0.3286(5) 0.1881(3) 0.0419(18) Uani 1 1 d . . .
H10 H -0.2416 0.3449 0.209 0.05 Uiso 1 1 calc R . .
C11 C 0.0580(5) 0.3096(4) 0.0741(3) 0.0371(17) Uani 1 1 d . . .
H11 H 0.0469 0.2811 0.0329 0.045 Uiso 1 1 calc R . .
C12 C -0.0151(5) 0.2484(4) 0.0944(3) 0.0373(18) Uani 1 1 d . . .
H12 H -0.0543 0.1949 0.0613 0.045 Uiso 1 1 calc R . .
C13 C 0.1422(5) 0.2891(4) 0.1062(3) 0.0361(17) Uani 1 1 d . . .
H13 H 0.1827 0.3427 0.1389 0.043 Uiso 1 1 calc R . .
C14 C 0.0675(5) 0.2252(4) 0.1261(3) 0.0390(18) Uani 1 1 d . . .
H14 H 0.0782 0.2509 0.1675 0.047 Uiso 1 1 calc R . .
C15 C 0.2025(6) 0.2538(4) 0.0725(3) 0.0380(18) Uani 1 1 d . . .
C16 C 0.2015(6) 0.2556(5) 0.0181(3) 0.045(2) Uani 1 1 d . . .
H16 H 0.1597 0.2789 0 0.054 Uiso 1 1 calc R . .
C17 C 0.2617(6) 0.2233(5) -0.0104(3) 0.049(2) Uani 1 1 d . . .
H17 H 0.2579 0.2213 -0.048 0.059 Uiso 1 1 calc R . .
C18 C 0.3254(7) 0.1950(5) 0.0178(4) 0.055(2) Uani 1 1 d . . .
H18 H 0.3683 0.1751 0.0003 0.066 Uiso 1 1 calc R . .
C19 C 0.3266(7) 0.1959(5) 0.0719(4) 0.051(2) Uani 1 1 d . . .
H19 H 0.3711 0.176 0.091 0.062 Uiso 1 1 calc R . .
C20 C 0.0561(6) 0.1288(4) 0.1114(3) 0.046(2) Uani 1 1 d . . .
C21 C -0.0285(7) 0.0610(5) 0.0814(4) 0.067(3) Uani 1 1 d . . .
H21 H -0.0817 0.0758 0.0682 0.08 Uiso 1 1 calc R . .
C22 C -0.0369(8) -0.0259(6) 0.0705(5) 0.086(4) Uani 1 1 d . . .
H22 H -0.0944 -0.072 0.0495 0.104 Uiso 1 1 calc R . .
C23 C 0.0434(8) -0.0442(6) 0.0919(5) 0.078(3) Uani 1 1 d . . .
H23 H 0.0403 -0.1039 0.0862 0.094 Uiso 1 1 calc R . .
C24 C 0.1283(7) 0.0251(5) 0.1216(4) 0.058(2) Uani 1 1 d . . .
H24 H 0.1823 0.011 0.1343 0.07 Uiso 1 1 calc R . .
C25 C 0.2882(5) 0.7440(4) 0.2208(3) 0.0301(15) Uani 1 1 d . . .
H25 H 0.2812 0.6913 0.2302 0.036 Uiso 1 1 calc R . .
C26 C 0.2920(5) 0.8200(4) 0.2625(3) 0.0292(15) Uani 1 1 d . . .
C27 C 0.2999(6) 0.8953(4) 0.2478(3) 0.0423(19) Uani 1 1 d . . .
H27 H 0.3028 0.9488 0.274 0.051 Uiso 1 1 calc R . .
C28 C 0.3037(6) 0.8907(5) 0.1932(3) 0.048(2) Uani 1 1 d . . .
H28 H 0.3075 0.9416 0.182 0.057 Uiso 1 1 calc R . .
C29 C 0.3019(5) 0.8133(5) 0.1546(3) 0.0409(18) Uani 1 1 d . . .
H29 H 0.3066 0.8131 0.1182 0.049 Uiso 1 1 calc R . .
C30 C 0.0901(5) 0.6168(4) 0.3065(3) 0.0366(17) Uani 1 1 d . . .
H30 H 0.122 0.6086 0.339 0.044 Uiso 1 1 calc R . .
C31 C 0.1273(5) 0.6945(4) 0.2966(3) 0.0324(16) Uani 1 1 d . . .
C32 C 0.0769(5) 0.7050(5) 0.2487(3) 0.0377(17) Uani 1 1 d . . .
H32 H 0.0976 0.759 0.2411 0.045 Uiso 1 1 calc R . .
C33 C -0.0030(5) 0.6370(5) 0.2125(3) 0.0377(17) Uani 1 1 d . . .
H33 H -0.0351 0.6435 0.1794 0.045 Uiso 1 1 calc R . .
C34 C -0.0351(5) 0.5610(5) 0.2246(3) 0.0380(17) Uani 1 1 d . . .
H34 H -0.0895 0.5145 0.1996 0.046 Uiso 1 1 calc R . .
C35 C 0.2938(5) 0.8272(4) 0.3237(3) 0.0321(16) Uani 1 1 d . . .
H35 H 0.304 0.8904 0.3449 0.038 Uiso 1 1 calc R . .
C36 C 0.2136(5) 0.7662(4) 0.3395(3) 0.0332(16) Uani 1 1 d . . .
H36 H 0.1918 0.8051 0.3671 0.04 Uiso 1 1 calc R . .
C37 C 0.3697(5) 0.7981(4) 0.3554(3) 0.0309(15) Uani 1 1 d . . .
H37 H 0.3917 0.7596 0.3277 0.037 Uiso 1 1 calc R . .
C38 C 0.2896(5) 0.7378(4) 0.3737(3) 0.0329(16) Uani 1 1 d . . .
H38 H 0.2794 0.6743 0.3534 0.039 Uiso 1 1 calc R . .
C39 C 0.4534(5) 0.8688(4) 0.4002(3) 0.0327(16) Uani 1 1 d . . .
C40 C 0.4811(5) 0.9572(4) 0.4041(3) 0.0397(18) Uani 1 1 d . . .
H40 H 0.4453 0.9765 0.3787 0.048 Uiso 1 1 calc R . .
C41 C 0.5622(6) 1.0189(5) 0.4453(3) 0.049(2) Uani 1 1 d . . .
H41 H 0.5803 1.0796 0.4479 0.059 Uiso 1 1 calc R . .
C42 C 0.6150(6) 0.9921(5) 0.4816(3) 0.046(2) Uani 1 1 d . . .
H42 H 0.6703 1.0331 0.5092 0.055 Uiso 1 1 calc R . .
C43 C 0.5854(6) 0.9036(4) 0.4768(3) 0.0403(18) Uani 1 1 d . . .
H43 H 0.6203 0.8841 0.5024 0.048 Uiso 1 1 calc R . .
C44 C 0.2963(5) 0.7478(4) 0.4342(3) 0.0318(16) Uani 1 1 d . . .
C45 C 0.2334(5) 0.7728(4) 0.4629(3) 0.0377(17) Uani 1 1 d . . .
H45 H 0.1858 0.7903 0.4447 0.045 Uiso 1 1 calc R . .
C46 C 0.2404(6) 0.7723(5) 0.5183(3) 0.0399(18) Uani 1 1 d . . .
H46 H 0.1992 0.7907 0.5382 0.048 Uiso 1 1 calc R . .
C47 C 0.3090(5) 0.7441(5) 0.5428(3) 0.0388(18) Uani 1 1 d . . .
H47 H 0.3143 0.7408 0.5796 0.047 Uiso 1 1 calc R . .
C48 C 0.3703(6) 0.7206(4) 0.5132(3) 0.0384(18) Uani 1 1 d . . .
H48 H 0.4166 0.7008 0.5305 0.046 Uiso 1 1 calc R . .
C49 C 0.3376(5) 0.5334(4) 0.4039(3) 0.0366(17) Uani 1 1 d . . .
H49 H 0.294 0.5635 0.3996 0.044 Uiso 1 1 calc R . .
C50 C 0.3040(5) 0.4472(4) 0.4028(3) 0.0321(16) Uani 1 1 d . . .
C51 C 0.3718(5) 0.4055(4) 0.4092(3) 0.0366(17) Uani 1 1 d . . .
H51 H 0.3534 0.3461 0.4095 0.044 Uiso 1 1 calc R . .
C52 C 0.4659(5) 0.4510(5) 0.4153(3) 0.0412(18) Uani 1 1 d . . .
H52 H 0.511 0.4222 0.4185 0.049 Uiso 1 1 calc R . .
C53 C 0.4924(5) 0.5378(4) 0.4164(3) 0.0389(18) Uani 1 1 d . . .
H53 H 0.5564 0.5693 0.4211 0.047 Uiso 1 1 calc R . .
C54 C 0.2068(5) 0.2567(4) 0.2824(3) 0.0344(17) Uani 1 1 d . . .
H54 H 0.2011 0.3064 0.2722 0.041 Uiso 1 1 calc R . .
C55 C 0.1812(5) 0.2461(4) 0.3299(3) 0.0316(16) Uani 1 1 d . . .
C56 C 0.1919(6) 0.1747(5) 0.3451(3) 0.0436(19) Uani 1 1 d . . .
H56 H 0.1747 0.1643 0.377 0.052 Uiso 1 1 calc R . .
C57 C 0.2285(7) 0.1180(5) 0.3130(4) 0.054(2) Uani 1 1 d . . .
H57 H 0.2389 0.0705 0.3242 0.065 Uiso 1 1 calc R . .
C58 C 0.2496(7) 0.1302(5) 0.2649(4) 0.053(2) Uani 1 1 d . . .
H58 H 0.2713 0.089 0.2426 0.064 Uiso 1 1 calc R . .
C59 C 0.2012(5) 0.4062(4) 0.4004(3) 0.0292(15) Uani 1 1 d . . .
H59 H 0.1977 0.4154 0.44 0.035 Uiso 1 1 calc R . .
C60 C 0.1404(5) 0.3061(4) 0.3650(3) 0.0363(17) Uani 1 1 d . . .
H60 H 0.1139 0.2764 0.3906 0.044 Uiso 1 1 calc R . .
C61 C 0.1261(5) 0.4380(4) 0.3711(3) 0.0327(16) Uani 1 1 d . . .
H61 H 0.1524 0.4695 0.3461 0.039 Uiso 1 1 calc R . .
C62 C 0.0639(5) 0.3368(4) 0.3340(3) 0.0323(16) Uani 1 1 d . . .
H62 H 0.0654 0.3268 0.2941 0.039 Uiso 1 1 calc R . .
C63 C 0.0838(5) 0.4949(4) 0.4070(3) 0.0321(16) Uani 1 1 d . . .
C64 C 0.1184(5) 0.5334(4) 0.4662(3) 0.0362(17) Uani 1 1 d . . .
H64 H 0.1696 0.5212 0.4854 0.043 Uiso 1 1 calc R . .
C65 C 0.0790(5) 0.5887(5) 0.4970(3) 0.0407(18) Uani 1 1 d . . .
H65 H 0.1008 0.6125 0.5367 0.049 Uiso 1 1 calc R . .
C66 C 0.0056(6) 0.6079(5) 0.4670(3) 0.0414(18) Uani 1 1 d . . .
H66 H -0.0228 0.6458 0.4861 0.05 Uiso 1 1 calc R . .
C67 C -0.0246(6) 0.5709(4) 0.4093(3) 0.0404(18) Uani 1 1 d . . .
H67 H -0.0724 0.5863 0.3896 0.049 Uiso 1 1 calc R . .
C68 C -0.0368(5) 0.2990(4) 0.3358(3) 0.0337(16) Uani 1 1 d . . .
C69 C -0.0687(6) 0.2247(5) 0.3510(3) 0.0422(19) Uani 1 1 d . . .
H69 H -0.0262 0.1979 0.3643 0.051 Uiso 1 1 calc R . .
C70 C -0.1650(6) 0.1885(5) 0.3466(3) 0.046(2) Uani 1 1 d . . .
H70 H -0.1866 0.1376 0.3573 0.056 Uiso 1 1 calc R . .
C71 C -0.2287(6) 0.2263(5) 0.3267(3) 0.0436(19) Uani 1 1 d . . .
H71 H -0.2938 0.2012 0.3225 0.052 Uiso 1 1 calc R . .
C72 C -0.1931(6) 0.3017(5) 0.3135(3) 0.0400(18) Uani 1 1 d . . .
H72 H -0.2343 0.3307 0.3016 0.048 Uiso 1 1 calc R . .
C73 C 0.5398(5) 0.6615(4) 0.3214(3) 0.0348(17) Uani 1 1 d . . .
H73 H 0.4755 0.6276 0.3038 0.042 Uiso 1 1 calc R . .
C74 C 0.6009(5) 0.6653(4) 0.2878(3) 0.0346(16) Uani 1 1 d . . .
C75 C 0.6983(6) 0.7142(5) 0.3152(3) 0.0463(19) Uani 1 1 d . . .
H75 H 0.7434 0.7169 0.2945 0.056 Uiso 1 1 calc R . .
C76 C 0.7258(6) 0.7580(6) 0.3733(3) 0.056(2) Uani 1 1 d . . .
H76 H 0.7896 0.792 0.3923 0.067 Uiso 1 1 calc R . .
C77 C 0.6594(6) 0.7512(5) 0.4027(3) 0.0415(18) Uani 1 1 d . . .
H77 H 0.6791 0.781 0.442 0.05 Uiso 1 1 calc R . .
C78 C 0.4060(6) 0.3855(5) 0.1967(3) 0.0429(19) Uani 1 1 d . . .
H78 H 0.3624 0.3862 0.1656 0.051 Uiso 1 1 calc R . .
C79 C 0.4929(6) 0.4554(4) 0.2193(3) 0.0369(17) Uani 1 1 d . . .
C80 C 0.5566(6) 0.4561(5) 0.2663(3) 0.0433(19) Uani 1 1 d . . .
H80 H 0.6155 0.5024 0.2827 0.052 Uiso 1 1 calc R . .
C81 C 0.5319(6) 0.3882(5) 0.2881(3) 0.047(2) Uani 1 1 d . . .
H81 H 0.5735 0.3867 0.3199 0.057 Uiso 1 1 calc R . .
C82 C 0.4453(6) 0.3223(5) 0.2629(3) 0.045(2) Uani 1 1 d . . .
H82 H 0.4287 0.2765 0.2788 0.054 Uiso 1 1 calc R . .
C83 C 0.5717(5) 0.6240(4) 0.2234(3) 0.0378(17) Uani 1 1 d . . .
H83 H 0.6279 0.6432 0.2096 0.045 Uiso 1 1 calc R . .
C84 C 0.5181(5) 0.5225(4) 0.1914(3) 0.0348(16) Uani 1 1 d . . .
H84 H 0.554 0.5019 0.1651 0.042 Uiso 1 1 calc R . .
C85 C 0.4898(5) 0.6446(4) 0.1899(3) 0.0337(16) Uani 1 1 d . . .
H85 H 0.4542 0.6674 0.2157 0.04 Uiso 1 1 calc R . .
C86 C 0.4364(5) 0.5419(4) 0.1566(3) 0.0333(16) Uani 1 1 d . . .
H86 H 0.3793 0.5218 0.1695 0.04 Uiso 1 1 calc R . .
C87 C 0.5155(5) 0.7055(4) 0.1572(3) 0.0336(16) Uani 1 1 d . . .
C88 C 0.6102(6) 0.7592(5) 0.1663(3) 0.049(2) Uani 1 1 d . . .
H88 H 0.66 0.7536 0.1914 0.058 Uiso 1 1 calc R . .
C89 C 0.6277(6) 0.8191(6) 0.1380(4) 0.057(2) Uani 1 1 d . . .
H89 H 0.6897 0.8571 0.1439 0.068 Uiso 1 1 calc R . .
C90 C 0.5533(6) 0.8228(5) 0.1008(3) 0.053(2) Uani 1 1 d . . .
H90 H 0.5644 0.8638 0.0808 0.064 Uiso 1 1 calc R . .
C91 C 0.4627(6) 0.7678(5) 0.0919(3) 0.0438(19) Uani 1 1 d . . .
H91 H 0.4131 0.7706 0.0652 0.053 Uiso 1 1 calc R . .
C92 C 0.4085(5) 0.5056(4) 0.0919(3) 0.0326(16) Uani 1 1 d . . .
C93 C 0.4448(5) 0.4472(4) 0.0609(3) 0.0357(17) Uani 1 1 d . . .
H93 H 0.4921 0.4297 0.0794 0.043 Uiso 1 1 calc R . .
C94 C 0.4104(6) 0.4140(4) 0.0014(3) 0.0427(19) Uani 1 1 d . . .
H94 H 0.4366 0.3764 -0.0202 0.051 Uiso 1 1 calc R . .
C95 C 0.3393(6) 0.4368(5) -0.0245(3) 0.0432(19) Uani 1 1 d . . .
H95 H 0.3137 0.4133 -0.0641 0.052 Uiso 1 1 calc R . .
C96 C 0.3051(6) 0.4952(5) 0.0084(3) 0.0415(19) Uani 1 1 d . . .
H96 H 0.2558 0.511 -0.0094 0.05 Uiso 1 1 calc R . .
C97 C 0.5606(8) 0.9016(7) 0.2811(5) 0.070(3) Uani 1 1 d . . .
C98 C 0.6141(14) 0.9870(8) 0.2821(10) 0.187(9) Uani 1 1 d . . .
H98A H 0.6776 1.005 0.3066 0.28 Uiso 1 1 calc R . .
H98B H 0.5842 1.03 0.2963 0.28 Uiso 1 1 calc R . .
H98C H 0.6172 0.9851 0.2441 0.28 Uiso 1 1 calc R . .
N1M N 0.2460(5) 0.4995(4) 0.2508(3) 0.0424(16) Uani 1 1 d . . .
O1MA O 0.1860(9) 0.4270(8) 0.2447(6) 0.067(4) Uani 0.58 1 d P A 1
O2MA O 0.2600(13) 0.5191(12) 0.2102(6) 0.103(5) Uani 0.58 1 d P A 1
O3MA O 0.2915(12) 0.5494(10) 0.2978(6) 0.098(5) Uani 0.58 1 d P A 1
O1MB O 0.3089(13) 0.5738(11) 0.2563(11) 0.084(6) Uani 0.42 1 d P A 2
O2MB O 0.261(2) 0.4346(15) 0.2283(11) 0.140(11) Uani 0.42 1 d P A 2
O3MB O 0.182(2) 0.506(2) 0.2710(14) 0.149(12) Uani 0.42 1 d P A 2
N18 N 0.3117(5) 0.5953(5) 0.9108(3) 0.0500(17) Uani 1 1 d D . .
O5 O 0.3544(5) 0.6546(4) 0.9572(3) 0.0683(18) Uani 1 1 d D . .
O6 O 0.2281(5) 0.5494(4) 0.9011(3) 0.0671(18) Uani 1 1 d D . .
O7 O 0.3531(5) 0.5832(5) 0.8728(3) 0.0725(19) Uani 1 1 d D . .
N19 N 0.2700(5) 0.5072(5) 0.5858(3) 0.0500(17) Uani 1 1 d . . .
O8 O 0.2638(5) 0.4532(5) 0.6116(3) 0.0752(19) Uani 1 1 d . . .
O9 O 0.2483(6) 0.5712(5) 0.6036(3) 0.086(2) Uani 1 1 d . . .
O10 O 0.2971(4) 0.4920(4) 0.5411(3) 0.0617(16) Uani 1 1 d . . .
N20 N 0.4659(5) 0.1647(5) 0.3611(3) 0.0500(17) Uani 1 1 d . . .
O11 O 0.4799(6) 0.2430(4) 0.3661(3) 0.088(2) Uani 1 1 d . . .
O12 O 0.4311(5) 0.1368(4) 0.3977(3) 0.0724(19) Uani 1 1 d . . .
O13 O 0.4841(9) 0.1110(6) 0.3233(4) 0.137(4) Uani 1 1 d . . .
N21 N 0.3372(5) 0.9422(5) 0.0548(3) 0.0500(17) Uani 1 1 d . . .
O14 O 0.2679(6) 0.9376(5) 0.0712(3) 0.081(2) Uani 1 1 d . . .
O15 O 0.3464(5) 0.8747(5) 0.0217(3) 0.079(2) Uani 1 1 d . . .
O16 O 0.4040(7) 1.0146(5) 0.0724(4) 0.115(3) Uani 1 1 d . . .
N22 N 0.9594(6) 0.7435(5) 0.1086(3) 0.0500(17) Uani 1 1 d . . .
O17 O 1.0309(7) 0.7875(6) 0.1451(4) 0.132(4) Uani 1 1 d . . .
O18 O 0.9674(8) 0.7073(6) 0.0629(4) 0.116(3) Uani 1 1 d . . .
O19 O 0.8817(8) 0.7384(11) 0.1154(4) 0.164(6) Uani 1 1 d . . .
N23A N 0.1618(11) 0.0112(11) 0.4616(7) 0.050(3) Uani 0.5 1 d P B 3
O20A O 0.202(4) 0.060(6) 0.439(4) 0.35(4) Uani 0.5 1 d P B 3
O21A O 0.1476(18) 0.0407(15) 0.5081(10) 0.114(8) Uani 0.5 1 d P B 3
O22A O 0.1510(11) -0.0707(10) 0.4437(9) 0.106(6) Uani 0.5 1 d P B 3
N23B N 0.168(2) 0.0417(18) 0.4245(12) 0.050(7) Uani 0.33 1 d PD C 4
O20B O 0.202(3) 0.078(2) 0.4740(15) 0.22(4) Uani 0.33 1 d PD C 4
O21B O 0.189(3) -0.0195(18) 0.396(2) 0.18(3) Uani 0.33 1 d PD C 4
O22B O 0.081(3) 0.034(4) 0.407(2) 0.44(4) Uani 0.33 1 d PD C 4
N25 N -0.0300(17) -0.1805(19) 0.5255(11) 0.080(9) Uani 0.34 1 d PD D 5
O26 O -0.0931(17) -0.2288(18) 0.4842(11) 0.077(8) Uani 0.34 1 d PD D 5
O27 O -0.052(2) -0.1457(19) 0.5666(11) 0.114(10) Uani 0.34 1 d PD D 5
O28 O 0.0528(15) -0.1713(14) 0.5229(13) 0.114(10) Uani 0.34 1 d PD D 5
N26 N 1.1593(14) 0.9966(12) 0.5891(9) 0.050(5) Uani 0.33 1 d PD E 6
O29 O 1.120(4) 1.039(2) 0.566(2) 0.31(4) Uani 0.33 1 d PD E 6
O30 O 1.1034(13) 0.9183(10) 0.5708(7) 0.058(5) Uani 0.33 1 d PD E 6
O31 O 1.181(4) 1.030(3) 0.6428(11) 0.205(19) Uani 0.33 1 d PDU E 6
O1W O 0.1347(4) 0.7645(4) 0.0319(2) 0.0577(15) Uani 1 1 d . F 7
O2W O -0.2456(4) 0.5598(4) 0.2248(2) 0.0563(15) Uani 1 1 d . G 7
O3W O 0.7384(5) 0.6916(4) 0.5102(2) 0.0604(16) Uani 1 1 d . H 7
O4W O 0.8197(5) 0.7253(5) 0.2108(3) 0.079(2) Uani 1 1 d . I 7
O5W O 0.5335(6) 0.1661(6) 0.2329(4) 0.105(3) Uani 1 1 d . J 7
O6W O -0.0599(8) -0.1707(6) 0.3153(5) 0.096(3) Uani 0.75 1 d P K 7
O7W O 0.6635(10) 1.0921(9) 0.1828(6) 0.126(4) Uani 0.75 1 d P L 7
O8W O 0.5875(18) 1.0422(18) 0.0657(8) 0.166(10) Uani 0.5 1 d P M 7
O9W O 0.5174(19) 0.1358(16) 0.0354(13) 0.177(10) Uani 0.5 1 d P N 7
O10W O -0.4518(13) 0.2619(12) 0.1426(10) 0.134(8) Uani 0.5 1 d P O 7
O11W O 0.1245(11) -0.0845(8) 0.3198(6) 0.060(4) Uani 0.5 1 d P P 7
O12W O 0.012(2) -0.210(2) 0.3964(11) 0.128(10) Uani 0.5 1 d P K 7
O13W O 0.0407(17) -0.0518(12) 0.2329(6) 0.117(7) Uani 0.5 1 d P . 7
O14W O 0.7448(17) 0.9948(14) 0.0850(10) 0.140(10) Uani 0.5 1 d P Q 7
O15W O -0.0905(18) -0.1867(14) 0.5101(13) 0.107(10) Uani 0.5 1 d P R 7
O16W O 0.979(2) 0.127(2) 0.2244(16) 0.073(9) Uani 0.34 1 d P S 7
O17W O 0.962(4) -0.020(3) 0.228(3) 0.25(3) Uani 0.34 1 d P . 7
O18W O 1.148(7) 1.026(4) 0.692(4) 0.36(7) Uani 0.33 1 d P T 7
O19W O -0.014(2) -0.2149(19) 0.4157(12) 0.066(8) Uani 0.33 1 d PU K 7
O20W O 0.714(3) 1.033(2) 0.120(2) 0.154(15) Uani 0.33 1 d P Q 7
O21W O 1.151(4) 1.044(2) 0.6835(11) 0.104(13) Uani 0.33 1 d P U 7
O22W O 0.1585(16) -0.0478(16) 0.3553(10) 0.092(6) Uani 0.5 1 d PU P 7
O23W O -0.057(3) -0.252(3) 0.3454(10) 0.256(18) Uani 0.5 1 d P K 7
N24 N 0.9087(11) 0.0915(9) 0.2200(6) 0.050(3) Uani 0.5 1 d PD V 8
O23 O 0.9849(14) 0.0852(18) 0.2315(14) 0.096(8) Uani 0.5 1 d PD V 8
O24 O 0.8887(17) 0.1505(9) 0.2072(6) 0.136(10) Uani 0.5 1 d PD V 8
O25 O 0.8425(11) 0.0281(9) 0.2207(7) 0.092(5) Uani 0.5 1 d PD V 8

loop_
_atom_site_aniso_label
_atom_site_aniso_U_11
_atom_site_aniso_U_22
_atom_site_aniso_U_33
_atom_site_aniso_U_23
_atom_site_aniso_U_13
_atom_site_aniso_U_12
Cu1 0.0393(5) 0.0255(4) 0.0359(5) 0.0130(4) 0.0054(4) 0.0114(4)
Cu2 0.0338(5) 0.0288(4) 0.0360(5) 0.0130(4) 0.0030(4) 0.0079(4)
Cu3 0.0352(5) 0.0226(4) 0.0347(5) 0.0102(3) 0.0031(4) 0.0078(3)
Cu4 0.0543(6) 0.0275(4) 0.0418(5) 0.0149(4) 0.0107(4) 0.0175(4)
O1 0.051(3) 0.043(3) 0.044(3) 0.022(2) 0.008(3) 0.020(3)
O2 0.039(3) 0.050(3) 0.049(3) 0.019(3) 0.008(2) 0.022(3)
O3 0.043(3) 0.039(3) 0.040(3) 0.013(2) -0.004(2) 0.010(2)
O4 0.076(4) 0.043(3) 0.059(3) 0.022(3) 0.022(3) 0.035(3)
N1 0.044(4) 0.031(3) 0.042(4) 0.016(3) 0.007(3) 0.012(3)
N2 0.041(4) 0.029(3) 0.036(3) 0.011(3) 0.003(3) 0.008(3)
N3 0.056(4) 0.028(3) 0.037(3) 0.011(3) 0.007(3) 0.017(3)
N4 0.057(4) 0.024(3) 0.057(4) 0.017(3) 0.018(3) 0.013(3)
N5 0.034(3) 0.023(3) 0.039(3) 0.014(2) 0.006(3) 0.013(2)
N6 0.039(4) 0.034(3) 0.038(3) 0.015(3) 0.003(3) 0.012(3)
N7 0.036(3) 0.023(3) 0.036(3) 0.008(2) 0.004(3) 0.005(3)
N8 0.043(4) 0.020(3) 0.033(3) 0.011(2) 0.008(3) 0.009(2)
N9 0.037(4) 0.027(3) 0.045(4) 0.013(3) 0.008(3) 0.013(3)
N10 0.055(4) 0.026(3) 0.045(4) 0.016(3) 0.012(3) 0.018(3)
N11 0.040(4) 0.025(3) 0.037(3) 0.012(3) 0.007(3) 0.011(3)
N12 0.032(3) 0.028(3) 0.036(3) 0.011(3) 0.002(3) 0.007(3)
N13 0.039(4) 0.025(3) 0.037(3) 0.014(3) 0.006(3) 0.013(3)
N14 0.053(4) 0.035(3) 0.040(4) 0.015(3) 0.006(3) 0.017(3)
N15 0.039(4) 0.032(3) 0.039(3) 0.015(3) 0.009(3) 0.012(3)
N16 0.042(4) 0.027(3) 0.030(3) 0.009(2) 0.005(3) 0.010(3)
N17 0.074(6) 0.045(4) 0.087(6) 0.018(4) 0.032(5) 0.012(4)
C1 0.045(5) 0.028(3) 0.049(5) 0.015(3) 0.008(4) 0.014(3)
C2 0.044(5) 0.031(4) 0.033(4) 0.009(3) 0.007(3) 0.014(3)
C3 0.045(5) 0.035(4) 0.037(4) 0.013(3) 0.004(3) 0.010(3)
C4 0.038(4) 0.037(4) 0.048(4) 0.018(3) 0.009(4) 0.016(3)
C5 0.053(5) 0.028(3) 0.043(4) 0.015(3) 0.011(4) 0.017(4)
C6 0.040(5) 0.026(3) 0.045(4) 0.018(3) -0.001(4) 0.003(3)
C7 0.045(5) 0.025(3) 0.040(4) 0.014(3) 0.007(4) 0.010(3)
C8 0.038(5) 0.032(4) 0.047(4) 0.014(3) -0.001(4) 0.002(3)
C9 0.035(5) 0.036(4) 0.055(5) 0.016(4) 0.000(4) 0.007(3)
C10 0.045(5) 0.037(4) 0.044(4) 0.017(4) 0.006(4) 0.015(4)
C11 0.045(5) 0.021(3) 0.039(4) 0.011(3) 0.000(3) 0.009(3)
C12 0.039(4) 0.023(3) 0.035(4) 0.002(3) -0.004(3) 0.003(3)
C13 0.036(4) 0.025(3) 0.038(4) 0.008(3) -0.001(3) 0.006(3)
C14 0.045(5) 0.022(3) 0.043(4) 0.007(3) 0.010(4) 0.006(3)
C15 0.048(5) 0.023(3) 0.036(4) 0.005(3) 0.007(3) 0.007(3)
C16 0.051(5) 0.032(4) 0.043(4) 0.014(3) 0.005(4) 0.005(4)
C17 0.061(6) 0.042(4) 0.037(4) 0.010(4) 0.013(4) 0.011(4)
C18 0.077(7) 0.049(5) 0.057(5) 0.023(4) 0.035(5) 0.032(5)
C19 0.071(6) 0.043(4) 0.058(5) 0.021(4) 0.029(5) 0.035(4)
C20 0.061(6) 0.024(3) 0.051(5) 0.015(3) 0.009(4) 0.012(4)
C21 0.048(6) 0.034(4) 0.105(8) 0.024(5) -0.002(5) 0.007(4)
C22 0.066(7) 0.030(4) 0.140(10) 0.024(6) 0.005(7) 0.001(5)
C23 0.093(9) 0.028(4) 0.106(8) 0.016(5) 0.031(7) 0.011(5)
C24 0.071(6) 0.036(4) 0.079(6) 0.024(4) 0.027(5) 0.028(4)
C25 0.032(4) 0.022(3) 0.036(4) 0.012(3) 0.005(3) 0.009(3)
C26 0.022(4) 0.028(3) 0.040(4) 0.017(3) 0.006(3) 0.009(3)
C27 0.064(5) 0.026(3) 0.044(4) 0.015(3) 0.016(4) 0.021(4)
C28 0.077(6) 0.032(4) 0.046(5) 0.021(4) 0.020(4) 0.025(4)
C29 0.047(5) 0.038(4) 0.040(4) 0.020(3) 0.007(4) 0.014(3)
C30 0.035(4) 0.033(4) 0.041(4) 0.019(3) 0.003(3) 0.008(3)
C31 0.031(4) 0.030(3) 0.036(4) 0.011(3) 0.008(3) 0.011(3)
C32 0.042(5) 0.033(4) 0.046(4) 0.021(3) 0.010(4) 0.018(3)
C33 0.040(4) 0.037(4) 0.039(4) 0.020(3) 0.009(3) 0.012(3)
C34 0.034(4) 0.036(4) 0.039(4) 0.008(3) 0.003(3) 0.013(3)
C35 0.040(4) 0.020(3) 0.032(4) 0.005(3) 0.005(3) 0.011(3)
C36 0.041(4) 0.028(3) 0.032(4) 0.011(3) 0.007(3) 0.015(3)
C37 0.035(4) 0.026(3) 0.031(4) 0.008(3) 0.007(3) 0.012(3)
C38 0.034(4) 0.023(3) 0.037(4) 0.010(3) 0.002(3) 0.006(3)
C39 0.035(4) 0.028(3) 0.036(4) 0.015(3) 0.009(3) 0.009(3)
C40 0.046(5) 0.028(3) 0.044(4) 0.016(3) 0.006(4) 0.011(3)
C41 0.052(5) 0.024(3) 0.058(5) 0.012(4) 0.005(4) 0.003(3)
C42 0.039(5) 0.027(4) 0.054(5) 0.008(3) -0.003(4) -0.001(3)
C43 0.050(5) 0.026(3) 0.043(4) 0.010(3) 0.009(4) 0.015(3)
C44 0.041(4) 0.015(3) 0.035(4) 0.009(3) 0.006(3) 0.005(3)
C45 0.038(4) 0.032(4) 0.044(4) 0.016(3) 0.009(4) 0.014(3)
C46 0.041(5) 0.032(4) 0.040(4) 0.008(3) 0.010(4) 0.007(3)
C47 0.041(5) 0.036(4) 0.031(4) 0.008(3) 0.004(3) 0.007(3)
C48 0.051(5) 0.027(3) 0.038(4) 0.015(3) 0.008(4) 0.012(3)
C49 0.037(4) 0.022(3) 0.044(4) 0.009(3) 0.001(3) 0.009(3)
C50 0.036(4) 0.029(3) 0.031(4) 0.010(3) 0.006(3) 0.013(3)
C51 0.038(4) 0.031(3) 0.032(4) 0.011(3) -0.002(3) 0.006(3)
C52 0.039(5) 0.036(4) 0.049(4) 0.015(3) 0.003(4) 0.018(3)
C53 0.033(4) 0.030(4) 0.052(5) 0.015(3) 0.006(4) 0.012(3)
C54 0.035(4) 0.020(3) 0.042(4) 0.007(3) 0.002(3) 0.007(3)
C55 0.036(4) 0.018(3) 0.036(4) 0.008(3) 0.003(3) 0.007(3)
C56 0.054(5) 0.035(4) 0.050(5) 0.023(4) 0.017(4) 0.018(4)
C57 0.085(7) 0.043(4) 0.061(5) 0.033(4) 0.032(5) 0.039(5)
C58 0.076(6) 0.030(4) 0.067(6) 0.018(4) 0.027(5) 0.031(4)
C59 0.037(4) 0.023(3) 0.029(3) 0.009(3) 0.005(3) 0.015(3)
C60 0.042(4) 0.029(3) 0.037(4) 0.018(3) 0.003(3) 0.009(3)
C61 0.032(4) 0.021(3) 0.038(4) 0.011(3) 0.002(3) 0.002(3)
C62 0.033(4) 0.028(3) 0.033(4) 0.014(3) 0.002(3) 0.005(3)
C63 0.027(4) 0.022(3) 0.046(4) 0.017(3) 0.006(3) 0.003(3)
C64 0.037(4) 0.028(3) 0.042(4) 0.016(3) 0.006(3) 0.007(3)
C65 0.038(5) 0.035(4) 0.039(4) 0.005(3) 0.005(4) 0.007(3)
C66 0.046(5) 0.032(4) 0.045(5) 0.008(3) 0.014(4) 0.014(3)
C67 0.043(5) 0.027(3) 0.048(5) 0.012(3) 0.007(4) 0.011(3)
C68 0.036(4) 0.025(3) 0.033(4) 0.003(3) 0.008(3) 0.007(3)
C69 0.052(5) 0.031(4) 0.044(4) 0.015(3) 0.009(4) 0.015(4)
C70 0.045(5) 0.033(4) 0.052(5) 0.019(4) 0.009(4) -0.002(4)
C71 0.040(5) 0.045(4) 0.037(4) 0.009(3) 0.009(4) 0.007(4)
C72 0.042(5) 0.034(4) 0.038(4) 0.010(3) 0.006(3) 0.009(3)
C73 0.042(4) 0.022(3) 0.029(4) 0.005(3) -0.006(3) 0.007(3)
C74 0.040(4) 0.031(3) 0.032(4) 0.010(3) 0.004(3) 0.013(3)
C75 0.037(5) 0.056(5) 0.035(4) 0.004(4) 0.004(4) 0.014(4)
C76 0.035(5) 0.069(6) 0.043(5) 0.003(4) 0.005(4) 0.005(4)
C77 0.040(5) 0.042(4) 0.035(4) 0.010(3) 0.000(4) 0.012(4)
C78 0.059(5) 0.038(4) 0.039(4) 0.021(3) 0.012(4) 0.021(4)
C79 0.053(5) 0.027(3) 0.032(4) 0.008(3) 0.011(3) 0.019(3)
C80 0.044(5) 0.041(4) 0.045(4) 0.015(4) 0.004(4) 0.021(4)
C81 0.053(5) 0.044(4) 0.042(4) 0.018(4) -0.002(4) 0.018(4)
C82 0.064(6) 0.036(4) 0.043(4) 0.021(3) 0.015(4) 0.024(4)
C83 0.041(4) 0.028(3) 0.042(4) 0.011(3) 0.008(3) 0.009(3)
C84 0.033(4) 0.031(3) 0.042(4) 0.015(3) 0.008(3) 0.012(3)
C85 0.037(4) 0.030(3) 0.035(4) 0.013(3) 0.008(3) 0.012(3)
C86 0.034(4) 0.025(3) 0.040(4) 0.013(3) 0.007(3) 0.008(3)
C87 0.034(4) 0.030(3) 0.034(4) 0.006(3) 0.008(3) 0.011(3)
C88 0.046(5) 0.050(4) 0.048(5) 0.022(4) 0.007(4) 0.012(4)
C89 0.042(5) 0.062(5) 0.069(6) 0.036(5) 0.012(4) 0.009(4)
C90 0.061(6) 0.047(4) 0.051(5) 0.025(4) 0.019(4) 0.007(4)
C91 0.051(5) 0.037(4) 0.045(4) 0.019(4) 0.013(4) 0.014(4)
C92 0.035(4) 0.024(3) 0.034(4) 0.012(3) 0.002(3) 0.007(3)
C93 0.042(4) 0.027(3) 0.034(4) 0.007(3) 0.003(3) 0.013(3)
C94 0.051(5) 0.023(3) 0.047(5) 0.004(3) 0.016(4) 0.008(3)
C95 0.048(5) 0.038(4) 0.036(4) 0.010(3) 0.002(4) 0.010(4)
C96 0.050(5) 0.033(4) 0.042(4) 0.016(3) 0.007(4) 0.016(4)
C97 0.072(7) 0.049(6) 0.083(7) 0.004(5) 0.037(6) 0.019(5)
C98 0.20(2) 0.054(8) 0.30(3) 0.064(12) 0.102(19) 0.012(10)
N1M 0.051(4) 0.032(4) 0.041(4) 0.013(3) 0.004(3) 0.013(3)
O1MA 0.042(7) 0.053(7) 0.106(10) 0.050(7) 0.004(7) 0.003(6)
O2MA 0.128(14) 0.125(13) 0.072(9) 0.060(10) 0.041(9) 0.032(11)
O3MA 0.100(12) 0.078(9) 0.061(8) -0.028(8) -0.019(8) 0.019(8)
O1MB 0.072(12) 0.050(10) 0.118(17) 0.052(11) -0.002(12) -0.001(8)
O2MB 0.21(3) 0.063(13) 0.123(19) -0.008(12) -0.02(2) 0.083(18)
O3MB 0.15(3) 0.21(3) 0.21(3) 0.13(3) 0.15(3) 0.14(2)
N18 0.050(5) 0.050(4) 0.050(5) 0.016(4) 0.014(4) 0.017(4)
O5 0.079(5) 0.065(4) 0.051(4) 0.015(3) 0.010(3) 0.018(4)
O6 0.079(5) 0.075(4) 0.053(4) 0.030(3) 0.010(3) 0.032(4)
O7 0.075(5) 0.100(5) 0.060(4) 0.025(4) 0.026(4) 0.053(4)
N19 0.050(4) 0.050(4) 0.050(4) 0.016(4) 0.014(4) 0.017(3)
O8 0.076(5) 0.085(5) 0.078(5) 0.048(4) 0.022(4) 0.029(4)
O9 0.113(7) 0.066(4) 0.082(5) 0.007(4) 0.028(5) 0.047(5)
O10 0.064(4) 0.089(4) 0.050(4) 0.029(3) 0.021(3) 0.043(4)
N20 0.050(4) 0.050(4) 0.050(4) 0.016(4) 0.014(3) 0.017(3)
O11 0.129(7) 0.056(4) 0.068(4) 0.030(3) -0.002(4) 0.022(4)
O12 0.090(5) 0.052(4) 0.074(4) 0.024(3) 0.009(4) 0.029(4)
O13 0.237(13) 0.087(6) 0.099(6) 0.003(5) 0.075(8) 0.083(7)
N21 0.050(5) 0.050(4) 0.050(4) 0.016(4) 0.014(4) 0.017(4)
O14 0.099(6) 0.067(4) 0.097(5) 0.030(4) 0.056(5) 0.039(4)
O15 0.071(5) 0.074(4) 0.075(5) 0.000(4) 0.013(4) 0.028(4)
O16 0.104(7) 0.070(5) 0.120(7) -0.003(5) 0.028(5) -0.014(5)
N22 0.050(5) 0.050(4) 0.050(4) 0.016(4) 0.014(4) 0.017(4)
O17 0.123(8) 0.089(6) 0.140(8) 0.068(6) -0.044(7) -0.005(5)
O18 0.174(10) 0.141(8) 0.078(6) 0.039(5) 0.033(6) 0.122(8)
O19 0.120(9) 0.352(18) 0.121(8) 0.152(10) 0.074(7) 0.138(11)
N23A 0.050(9) 0.050(10) 0.050(9) 0.016(8) 0.014(7) 0.017(8)
O20A 0.18(4) 0.57(10) 0.49(8) 0.49(8) 0.107 0.1
O21A 0.17(2) 0.098(15) 0.099(14) 0.054(12) 0.039(14) 0.058(14)
O22A 0.060(10) 0.058(9) 0.181(18) 0.011(9) 0.01 0.031(8)
N23B 0.050(17) 0.050(14) 0.050(14) 0.016(13) 0.014(13) 0.017(13)
O20B 0.11(3) 0.06(2) 0.34(8) -0.04(3) -0.14(4) 0.05(2)
O21B 0.24(6) 0.033(15) 0.22(6) 0.00(2) 0.10(4) 0.006
O22B 0.75(10) 0.50(3) 0.5 0.454 0.376 0.463
N25 0.09(3) 0.08(2) 0.07(2) 0.040(18) 0.02(2) 0.02(2)
O26 0.047(15) 0.08(2) 0.11(2) 0.034(17) 0.018(16) 0.020(15)
O27 0.12(2) 0.16(3) 0.13(2) 0.11(2) 0.05(2) 0.09(2)
O28 0.066(16) 0.056(13) 0.22(3) 0.040(16) 0.033(19) 0.027(12)
N26 0.050(13) 0.050(13) 0.050(13) 0.016(10) 0.014(10) 0.017(11)
O29 0.36(8) 0.10(3) 0.43(10) 0.10(5) 0.00(8) 0.09(4)
O30 0.059(12) 0.052(10) 0.063(11) 0.033(9) 0.004(9) 0.014(9)
O31 0.22(3) 0.17(2) 0.20(2) 0.067(19) 0.043(19) 0.039(18)
O1W 0.060(4) 0.054(3) 0.059(4) 0.018(3) 0.001(3) 0.029(3)
O2W 0.050(4) 0.063(4) 0.066(4) 0.030(3) 0.011(3) 0.029(3)
O3W 0.075(4) 0.066(4) 0.056(4) 0.029(3) 0.013(3) 0.043(3)
O4W 0.075(5) 0.091(5) 0.106(5) 0.060(4) 0.046(4) 0.042(4)
O5W 0.091(6) 0.110(6) 0.121(7) 0.035(5) 0.016(5) 0.056(5)
O6W 0.113(9) 0.064(6) 0.090(7) 0.006(5) 0.039(6) 0.012(6)
O7W 0.112(10) 0.125(10) 0.144(11) 0.065(9) 0.032(9) 0.028(8)
O8W 0.16(2) 0.19(2) 0.087(13) 0.018(14) 0.021(14) 0.012(18)
O9W 0.17(2) 0.129(18) 0.24(3) 0.073(19) 0.06(2) 0.041(17)
O10W 0.086(13) 0.099(13) 0.19(2) 0.021(13) 0.063(14) 0.004(10)
O11W 0.079(10) 0.027(6) 0.064(9) 0.007(6) 0.015(8) 0.016(6)
O12W 0.17(3) 0.15(2) 0.087(18) 0.052(15) 0.044(16) 0.074(19)
O13W 0.16(2) 0.097(13) 0.043(8) 0.006(8) -0.013(10) 0.018(13)
O14W 0.123(18) 0.090(14) 0.137(17) -0.038(12) 0.063(14) -0.019(12)
O15W 0.083(16) 0.053(12) 0.14(2) 0.016(12) -0.029(15) 0.004(11)
O16W 0.037(15) 0.08(2) 0.080(19) 0.001(16) 0.013(12) 0.023(14)
O17W 0.24(6) 0.13(3) 0.34(7) 0.04(4) 0.17(5) 0.01(4)
O18W 0.50(11) 0.16(4) 0.75(16) 0.29(7) 0.53(12) 0.24(6)
O19W 0.075(14) 0.060(11) 0.066(15) 0.038(11) 0.016(11) 0.012(10)
O20W 0.12(3) 0.071(19) 0.25(5) 0.09(3) 0.03(3) -0.018(18)
O21W 0.20(4) 0.09(2) 0.060(14) 0.042(13) 0.062(18) 0.07(2)
O22W 0.106(14) 0.075(13) 0.102(14) 0.028(10) 0.046(11) 0.031(11)
O23W 0.27(3) 0.49(5) 0.071(15) 0.11(2) 0.092(17) 0.177
N24 0.050(10) 0.050(9) 0.050(9) 0.016(7) 0.014(8) 0.017(9)
O23 0.047(12) 0.13(2) 0.120(16) 0.047(17) 0.019(10) 0.033(13)
O24 0.32(3) 0.069(10) 0.053(9) 0.038(8) 0.065(13) 0.087(14)
O25 0.099(13) 0.059(8) 0.100(11) 0.019(8) 0.008(9) 0.016(9)

loop_
_atom_type_symbol
_atom_type_description
_atom_type_scat_dispersion_real
_atom_type_scat_dispersion_imag
_atom_type_scat_source
C C 0.0033 0.0016 'International Tables Vol C Tables 4.2.6.8 and 6.1.1.4'
H H 0 0 'International Tables Vol C Tables 4.2.6.8 and 6.1.1.4'
Cu Cu 0.3201 1.2651 'International Tables Vol C Tables 4.2.6.8 and 6.1.1.4'
N N 0.0061 0.0033 'International Tables Vol C Tables 4.2.6.8 and 6.1.1.4'
O O 0.0106 0.006 'International Tables Vol C Tables 4.2.6.8 and 6.1.1.4'

loop_
_geom_angle_atom_site_label_1
_geom_angle_atom_site_label_2
_geom_angle_atom_site_label_3
_geom_angle
N1 Cu1 N5 92.0(2)
N1 Cu1 N16 93.0(2)
N5 Cu1 N16 167.2(2)
N1 Cu1 N15 174.5(2)
N5 Cu1 N15 88.8(2)
N16 Cu1 N15 85.0(2)
N1 Cu1 O1 88.5(2)
N5 Cu1 O1 97.8(2)
N16 Cu1 O1 94.1(2)
N15 Cu1 O1 96.8(2)
N6 Cu2 N12 169.9(3)
N6 Cu2 N2 91.1(2)
N12 Cu2 N2 88.4(2)
N6 Cu2 N11 92.6(2)
N12 Cu2 N11 86.4(2)
N2 Cu2 N11 170.2(2)
N6 Cu2 O2 94.7(2)
N12 Cu2 O2 95.5(2)
N2 Cu2 O2 93.7(2)
N11 Cu2 O2 95.1(2)
N9 Cu3 N7 173.7(2)
N9 Cu3 N13 92.2(2)
N7 Cu3 N13 89.6(2)
N9 Cu3 N8 91.3(2)
N7 Cu3 N8 85.7(2)
N13 Cu3 N8 167.3(2)
N9 Cu3 O3 91.9(2)
N7 Cu3 O3 93.9(2)
N13 Cu3 O3 96.7(2)
N8 Cu3 O3 95.4(2)
N10 Cu4 N3 169.9(3)
N10 Cu4 N14 91.2(2)
N3 Cu4 N14 92.9(2)
N10 Cu4 N4 89.5(3)
N3 Cu4 N4 85.2(3)
N14 Cu4 N4 172.3(3)
N10 Cu4 O4 95.0(2)
N3 Cu4 O4 94.1(2)
N14 Cu4 O4 91.8(2)
N4 Cu4 O4 95.9(2)
C1 N1 C5 118.0(7)
C1 N1 Cu1 119.7(6)
C5 N1 Cu1 121.4(5)
C6 N2 C10 118.6(6)
C6 N2 Cu2 121.7(5)
C10 N2 Cu2 119.4(5)
C19 N3 C15 119.5(7)
C19 N3 Cu4 119.7(5)
C15 N3 Cu4 120.5(5)
C24 N4 C20 117.0(7)
C24 N4 Cu4 119.6(6)
C20 N4 Cu4 123.2(4)
C29 N5 C25 117.3(6)
C29 N5 Cu1 116.7(5)
C25 N5 Cu1 125.6(4)
C30 N6 C34 118.1(6)
C30 N6 Cu2 122.9(4)
C34 N6 Cu2 118.4(5)
C43 N7 C39 120.8(5)
C43 N7 Cu3 120.3(5)
C39 N7 Cu3 118.8(4)
C48 N8 C44 118.9(6)
C48 N8 Cu3 119.7(5)
C44 N8 Cu3 121.1(5)
C53 N9 C49 119.6(6)
C53 N9 Cu3 118.4(5)
C49 N9 Cu3 121.2(5)
C58 N10 C54 117.1(7)
C58 N10 Cu4 119.3(6)
C54 N10 Cu4 123.4(4)
C67 N11 C63 118.9(6)
C67 N11 Cu2 120.4(5)
C63 N11 Cu2 120.4(5)
C68 N12 C72 120.8(6)
C68 N12 Cu2 120.9(5)
C72 N12 Cu2 118.4(5)
C73 N13 C77 117.4(6)
C73 N13 Cu3 124.8(5)
C77 N13 Cu3 117.4(5)
C78 N14 C82 116.2(7)
C78 N14 Cu4 121.6(5)
C82 N14 Cu4 121.8(5)
C91 N15 C87 118.3(6)
C91 N15 Cu1 120.1(5)
C87 N15 Cu1 121.5(4)
C92 N16 C96 120.0(6)
C92 N16 Cu1 119.9(4)
C96 N16 Cu1 119.4(5)
N1 C1 C2 122.9(7)
N1 C1 H1 118.6
C2 C1 H1 118.6
C3 C2 C1 118.2(6)
C3 C2 C11 122.4(7)
C1 C2 C11 118.9(7)
C4 C3 C2 118.9(7)
C4 C3 H3 120.6
C2 C3 H3 120.6
C3 C4 C5 119.0(7)
C3 C4 H4 120.5
C5 C4 H4 120.5
N1 C5 C4 123.0(6)
N1 C5 H5 118.5
C4 C5 H5 118.5
N2 C6 C7 123.0(7)
N2 C6 H6 118.5
C7 C6 H6 118.5
C8 C7 C6 116.9(7)
C8 C7 C12 120.5(7)
C6 C7 C12 122.6(7)
C9 C8 C7 120.0(7)
C9 C8 H8 120
C7 C8 H8 120
C10 C9 C8 119.7(8)
C10 C9 H9 120.1
C8 C9 H9 120.1
N2 C10 C9 121.8(8)
N2 C10 H10 119.1
C9 C10 H10 119.1
C2 C11 C12 121.2(7)
C2 C11 C13 116.7(6)
C12 C11 C13 93.0(5)
C2 C11 H11 108.2
C12 C11 H11 108.2
C13 C11 H11 108.2
C7 C12 C11 124.7(6)
C7 C12 C14 118.6(6)
C11 C12 C14 88.3(5)
C7 C12 H12 107.8
C11 C12 H12 107.8
C14 C12 H12 107.8
C15 C13 C11 117.7(6)
C15 C13 C14 120.9(6)
C11 C13 C14 87.2(5)
C15 C13 H13 109.7
C11 C13 H13 109.7
C14 C13 H13 109.7
C20 C14 C12 116.2(6)
C20 C14 C13 119.9(7)
C12 C14 C13 91.5(5)
C20 C14 H14 109.3
C12 C14 H14 109.3
C13 C14 H14 109.3
N3 C15 C16 118.7(8)
N3 C15 C13 116.8(6)
C16 C15 C13 124.3(7)
C15 C16 C17 121.2(8)
C15 C16 H16 119.4
C17 C16 H16 119.4
C18 C17 C16 118.4(8)
C18 C17 H17 120.8
C16 C17 H17 120.8
C17 C18 C19 119.3(9)
C17 C18 H18 120.4
C19 C18 H18 120.4
N3 C19 C18 122.9(8)
N3 C19 H19 118.6
C18 C19 H19 118.6
N4 C20 C21 121.7(7)
N4 C20 C14 114.8(7)
C21 C20 C14 123.5(8)
C22 C21 C20 121.8(9)
C22 C21 H21 119.1
C20 C21 H21 119.1
C21 C22 C23 116.8(9)
C21 C22 H22 121.6
C23 C22 H22 121.6
C24 C23 C22 120.5(8)
C24 C23 H23 119.7
C22 C23 H23 119.7
N4 C24 C23 122.1(9)
N4 C24 H24 118.9
C23 C24 H24 118.9
N5 C25 C26 125.0(6)
N5 C25 H25 117.5
C26 C25 H25 117.5
C27 C26 C25 116.8(6)
C27 C26 C35 117.6(6)
C25 C26 C35 125.5(5)
C26 C27 C28 118.0(7)
C26 C27 H27 121
C28 C27 H27 121
C29 C28 C27 121.7(6)
C29 C28 H28 119.2
C27 C28 H28 119.2
N5 C29 C28 121.2(7)
N5 C29 H29 119.4
C28 C29 H29 119.4
N6 C30 C31 124.1(6)
N6 C30 H30 118
C31 C30 H30 118
C30 C31 C32 116.3(6)
C30 C31 C36 119.2(6)
C32 C31 C36 124.3(6)
C33 C32 C31 120.6(6)
C33 C32 H32 119.7
C31 C32 H32 119.7
C34 C33 C32 119.8(7)
C34 C33 H33 120.1
C32 C33 H33 120.1
C33 C34 N6 121.0(7)
C33 C34 H34 119.5
N6 C34 H34 119.5
C26 C35 C37 115.8(6)
C26 C35 C36 122.4(6)
C37 C35 C36 92.6(5)
C26 C35 H35 108.2
C37 C35 H35 108.2
C36 C35 H35 108.2
C31 C36 C35 123.7(6)
C31 C36 C38 119.0(5)
C35 C36 C38 88.6(5)
C31 C36 H36 107.9
C35 C36 H36 107.9
C38 C36 H36 107.9
C39 C37 C35 118.6(5)
C39 C37 C38 119.2(6)
C35 C37 C38 88.3(5)
C39 C37 H37 109.7
C35 C37 H37 109.7
C38 C37 H37 109.7
C44 C38 C36 119.4(6)
C44 C38 C37 121.5(6)
C36 C38 C37 90.5(5)
C44 C38 H38 108
C36 C38 H38 108
C37 C38 H38 108
N7 C39 C40 118.3(6)
N7 C39 C37 118.2(5)
C40 C39 C37 123.4(6)
C39 C40 C41 120.4(7)
C39 C40 H40 119.8
C41 C40 H40 119.8
C42 C41 C40 120.5(7)
C42 C41 H41 119.8
C40 C41 H41 119.8
C41 C42 C43 117.8(7)
C41 C42 H42 121.1
C43 C42 H42 121.1
N7 C43 C42 122.2(7)
N7 C43 H43 118.9
C42 C43 H43 118.9
N8 C44 C45 119.9(6)
N8 C44 C38 115.0(6)
C45 C44 C38 125.0(6)
C44 C45 C46 120.8(7)
C44 C45 H45 119.6
C46 C45 H45 119.6
C47 C46 C45 117.8(8)
C47 C46 H46 121.1
C45 C46 H46 121.1
C46 C47 C48 119.6(7)
C46 C47 H47 120.2
C48 C47 H47 120.2
N8 C48 C47 122.8(7)
N8 C48 H48 118.6
C47 C48 H48 118.6
N9 C49 C50 124.4(7)
N9 C49 H49 117.8
C50 C49 H49 117.8
C49 C50 C51 115.5(7)
C49 C50 C59 119.6(6)
C51 C50 C59 124.7(6)
C52 C51 C50 120.5(6)
C52 C51 H51 119.7
C50 C51 H51 119.7
C53 C52 C51 119.4(7)
C53 C52 H52 120.3
C51 C52 H52 120.3
N9 C53 C52 120.6(7)
N9 C53 H53 119.7
C52 C53 H53 119.7
N10 C54 C55 124.3(6)
N10 C54 H54 117.8
C55 C54 H54 117.8
C56 C55 C54 117.3(7)
C56 C55 C60 118.2(6)
C54 C55 C60 124.4(6)
C55 C56 C57 119.1(7)
C55 C56 H56 120.4
C57 C56 H56 120.4
C58 C57 C56 120.8(7)
C58 C57 H57 119.6
C56 C57 H57 119.6
N10 C58 C57 121.2(8)
N10 C58 H58 119.4
C57 C58 H58 119.4
C50 C59 C61 119.9(5)
C50 C59 C60 122.7(6)
C61 C59 C60 90.5(5)
C50 C59 H59 107.4
C61 C59 H59 107.4
C60 C59 H59 107.4
C55 C60 C62 118.5(6)
C55 C60 C59 121.2(6)
C62 C60 C59 90.5(5)
C55 C60 H60 108.4
C62 C60 H60 108.4
C59 C60 H60 108.4
C63 C61 C59 118.5(6)
C63 C61 C62 119.7(6)
C59 C61 C62 90.3(5)
C63 C61 H61 108.9
C59 C61 H61 108.9
C62 C61 H61 108.9
C68 C62 C60 118.4(5)
C68 C62 C61 119.8(6)
C60 C62 C61 88.7(5)
C68 C62 H62 109.4
C60 C62 H62 109.4
C61 C62 H62 109.4
N11 C63 C64 119.0(7)
N11 C63 C61 116.8(6)
C64 C63 C61 124.1(6)
C65 C64 C63 121.6(7)
C65 C64 H64 119.2
C63 C64 H64 119.2
C64 C65 C66 117.5(7)
C64 C65 H65 121.2
C66 C65 H65 121.2
C67 C66 C65 119.1(7)
C67 C66 H66 120.4
C65 C66 H66 120.4
N11 C67 C66 123.8(7)
N11 C67 H67 118.1
C66 C67 H67 118.1
N12 C68 C69 119.5(7)
N12 C68 C62 117.4(6)
C69 C68 C62 122.9(7)
C68 C69 C70 119.7(7)
C68 C69 H69 120.1
C70 C69 H69 120.1
C71 C70 C69 121.1(7)
C71 C70 H70 119.5
C69 C70 H70 119.5
C72 C71 C70 117.0(7)
C72 C71 H71 121.5
C70 C71 H71 121.5
C71 C72 N12 121.9(7)
C71 C72 H72 119
N12 C72 H72 119
N13 C73 C74 124.2(7)
N13 C73 H73 117.9
C74 C73 H73 117.9
C73 C74 C75 117.2(6)
C73 C74 C83 125.1(7)
C75 C74 C83 117.6(7)
C76 C75 C74 118.7(8)
C76 C75 H75 120.7
C74 C75 H75 120.7
C77 C76 C75 119.5(8)
C77 C76 H76 120.2
C75 C76 H76 120.2
N13 C77 C76 122.9(7)
N13 C77 H77 118.6
C76 C77 H77 118.6
N14 C78 C79 123.3(7)
N14 C78 H78 118.3
C79 C78 H78 118.3
C80 C79 C78 118.6(6)
C80 C79 C84 121.2(7)
C78 C79 C84 120.1(6)
C81 C80 C79 118.6(7)
C81 C80 H80 120.7
C79 C80 H80 120.7
C80 C81 C82 118.6(7)
C80 C81 H81 120.7
C82 C81 H81 120.7
N14 C82 C81 124.5(7)
N14 C82 H82 117.7
C81 C82 H82 117.7
C74 C83 C85 117.1(6)
C74 C83 C84 123.5(6)
C85 C83 C84 88.9(5)
C74 C83 H83 108.5
C85 C83 H83 108.5
C84 C83 H83 108.5
C79 C84 C86 117.7(6)
C79 C84 C83 124.1(6)
C86 C84 C83 91.8(5)
C79 C84 H84 107.2
C86 C84 H84 107.2
C83 C84 H84 107.2
C87 C85 C83 116.6(6)
C87 C85 C86 118.4(6)
C83 C85 C86 91.1(5)
C87 C85 H85 109.8
C83 C85 H85 109.8
C86 C85 H85 109.8
C92 C86 C84 119.9(6)
C92 C86 C85 121.4(5)
C84 C86 C85 88.2(5)
C92 C86 H86 108.5
C84 C86 H86 108.5
C85 C86 H86 108.5
N15 C87 C88 121.9(6)
N15 C87 C85 116.2(6)
C88 C87 C85 121.8(7)
C89 C88 C87 118.5(8)
C89 C88 H88 120.7
C87 C88 H88 120.7
C88 C89 C90 118.5(8)
C88 C89 H89 120.7
C90 C89 H89 120.7
C89 C90 C91 121.1(7)
C89 C90 H90 119.5
C91 C90 H90 119.5
N15 C91 C90 121.6(8)
N15 C91 H91 119.2
C90 C91 H91 119.2
N16 C92 C93 120.1(6)
N16 C92 C86 115.6(6)
C93 C92 C86 124.2(6)
C92 C93 C94 119.6(7)
C92 C93 H93 120.2
C94 C93 H93 120.2
C95 C94 C93 119.5(7)
C95 C94 H94 120.2
C93 C94 H94 120.2
C94 C95 C96 118.7(7)
C94 C95 H95 120.7
C96 C95 H95 120.7
N16 C96 C95 122.0(7)
N16 C96 H96 119
C95 C96 H96 119
N17 C97 C98 178.6(14)
C97 C98 H98A 109.5
C97 C98 H98B 109.5
H98A C98 H98B 109.5
C97 C98 H98C 109.5
H98A C98 H98C 109.5
H98B C98 H98C 109.5
O2MB N1M O2MA 83.1(18)
O2MB N1M O3MB 129(2)
O2MA N1M O3MB 125.9(17)
O2MB N1M O3MA 122.9(15)
O2MA N1M O3MA 120.3(13)
O3MB N1M O3MA 80.8(19)
O2MB N1M O1MA 63.8(17)
O2MA N1M O1MA 120.0(13)
O3MB N1M O1MA 65.7(17)
O3MA N1M O1MA 119.7(13)
O2MB N1M O1MB 115(2)
O2MA N1M O1MB 59.1(12)
O3MB N1M O1MB 116(2)
O3MA N1M O1MB 61.2(12)
O1MA N1M O1MB 178.7(17)
O6 N18 O5 120.7(8)
O6 N18 O7 119.5(7)
O5 N18 O7 119.7(8)
O9 N19 O8 117.9(8)
O9 N19 O10 123.0(8)
O8 N19 O10 119.2(8)
O11 N20 O13 124.6(9)
O11 N20 O12 116.4(8)
O13 N20 O12 119.1(8)
O14 N21 O16 119.3(9)
O14 N21 O15 122.1(8)
O16 N21 O15 118.5(9)
O17 N22 O18 116.7(11)
O17 N22 O19 122.5(11)
O18 N22 O19 120.6(10)
O20A N23A O21A 122(5)
O20A N23A O22A 119(5)
O21A N23A O22A 117.7(19)
O20B N23B O21B 123(3)
O20B N23B O22B 115(3)
O21B N23B O22B 113(3)
O26 N25 O27 117(2)
O26 N25 O28 118(2)
O27 N25 O28 125(2)
O29 N26 O30 106(2)
O29 N26 O31 111(3)
O30 N26 O31 113(2)
O19W O12W O23W 101(6)
O12W O19W O23W 54(4)
O12W O23W O19W 24.4(15)
O12W O23W O6W 106(3)
O19W O23W O6W 115(3)
O23 N24 O24 128(2)
O23 N24 O25 115.2(17)
O24 N24 O25 117.1(17)

loop_
_geom_bond_atom_site_label_1
_geom_bond_atom_site_label_2
_geom_bond_distance
_geom_bond_site_symmetry_2
Cu1 N1 2.020(6) .
Cu1 N5 2.027(6) .
Cu1 N16 2.030(6) .
Cu1 N15 2.030(6) .
Cu1 O1 2.179(5) .
Cu2 N6 1.977(5) .
Cu2 N12 1.983(5) .
Cu2 N2 2.017(6) .
Cu2 N11 2.028(6) .
Cu2 O2 2.223(5) .
Cu3 N9 1.989(5) .
Cu3 N7 1.991(5) .
Cu3 N13 2.018(6) .
Cu3 N8 2.022(6) .
Cu3 O3 2.242(5) .
Cu4 N10 1.991(6) .
Cu4 N3 1.996(6) .
Cu4 N14 2.011(6) .
Cu4 N4 2.025(6) .
Cu4 O4 2.253(5) .
N1 C1 1.304(8) .
N1 C5 1.309(9) .
N2 C6 1.336(10) .
N2 C10 1.352(10) .
N3 C19 1.343(10) .
N3 C15 1.343(9) .
N4 C24 1.324(9) .
N4 C20 1.357(10) .
N5 C29 1.293(8) .
N5 C25 1.338(8) .
N6 C30 1.335(9) .
N6 C34 1.347(9) .
N7 C43 1.338(9) .
N7 C39 1.338(8) .
N8 C48 1.332(9) .
N8 C44 1.342(9) .
N9 C53 1.316(9) .
N9 C49 1.325(9) .
N10 C58 1.324(9) .
N10 C54 1.351(9) .
N11 C67 1.326(9) .
N11 C63 1.353(9) .
N12 C68 1.328(9) .
N12 C72 1.364(9) .
N13 C73 1.328(8) .
N13 C77 1.345(9) .
N14 C78 1.307(9) .
N14 C82 1.336(9) .
N15 C91 1.320(9) .
N15 C87 1.329(9) .
N16 C92 1.328(9) .
N16 C96 1.339(9) .
N17 C97 1.081(11) .
C1 C2 1.378(10) .
C1 H1 0.93 .
C2 C3 1.376(10) .
C2 C11 1.479(9) .
C3 C4 1.334(10) .
C3 H3 0.93 .
C4 C5 1.376(10) .
C4 H4 0.93 .
C5 H5 0.93 .
C6 C7 1.400(10) .
C6 H6 0.93 .
C7 C8 1.394(10) .
C7 C12 1.499(11) .
C8 C9 1.369(11) .
C8 H8 0.93 .
C9 C10 1.369(10) .
C9 H9 0.93 .
C10 H10 0.93 .
C11 C12 1.529(10) .
C11 C13 1.540(10) .
C11 H11 0.98 .
C12 C14 1.544(10) .
C12 H12 0.98 .
C13 C15 1.483(11) .
C13 C14 1.564(10) .
C13 H13 0.98 .
C14 C20 1.465(9) .
C14 H14 0.98 .
C15 C16 1.373(10) .
C16 C17 1.389(12) .
C16 H16 0.93 .
C17 C18 1.341(12) .
C17 H17 0.93 .
C18 C19 1.355(11) .
C18 H18 0.93 .
C19 H19 0.93 .
C20 C21 1.364(11) .
C21 C22 1.331(12) .
C21 H21 0.93 .
C22 C23 1.375(15) .
C22 H22 0.93 .
C23 C24 1.375(13) .
C23 H23 0.93 .
C24 H24 0.93 .
C25 C26 1.378(9) .
C25 H25 0.93 .
C26 C27 1.348(9) .
C26 C35 1.509(9) .
C27 C28 1.369(10) .
C27 H27 0.93 .
C28 C29 1.366(10) .
C28 H28 0.93 .
C29 H29 0.93 .
C30 C31 1.341(9) .
C30 H30 0.93 .
C31 C32 1.377(9) .
C31 C36 1.489(9) .
C32 C33 1.359(10) .
C32 H32 0.93 .
C33 C34 1.332(9) .
C33 H33 0.93 .
C34 H34 0.93 .
C35 C37 1.527(9) .
C35 C36 1.528(9) .
C35 H35 0.98 .
C36 C38 1.551(9) .
C36 H36 0.98 .
C37 C39 1.481(9) .
C37 C38 1.558(9) .
C37 H37 0.98 .
C38 C44 1.468(9) .
C38 H38 0.98 .
C39 C40 1.353(9) .
C40 C41 1.378(10) .
C40 H40 0.93 .
C41 C42 1.337(11) .
C41 H41 0.93 .
C42 C43 1.349(9) .
C42 H42 0.93 .
C43 H43 0.93 .
C44 C45 1.381(10) .
C45 C46 1.382(10) .
C45 H45 0.93 .
C46 C47 1.355(10) .
C46 H46 0.93 .
C47 C48 1.364(11) .
C47 H47 0.93 .
C48 H48 0.93 .
C49 C50 1.344(9) .
C49 H49 0.93 .
C50 C51 1.382(10) .
C50 C59 1.497(10) .
C51 C52 1.371(10) .
C51 H51 0.93 .
C52 C53 1.348(9) .
C52 H52 0.93 .
C53 H53 0.93 .
C54 C55 1.359(10) .
C54 H54 0.93 .
C55 C56 1.353(9) .
C55 C60 1.482(10) .
C56 C57 1.366(11) .
C56 H56 0.93 .
C57 C58 1.355(11) .
C57 H57 0.93 .
C58 H58 0.93 .
C59 C61 1.520(9) .
C59 C60 1.553(9) .
C59 H59 0.98 .
C60 C62 1.542(9) .
C60 H60 0.98 .
C61 C63 1.479(10) .
C61 C62 1.578(8) .
C61 H61 0.98 .
C62 C68 1.491(10) .
C62 H62 0.98 .
C63 C64 1.391(10) .
C64 C65 1.367(10) .
C64 H64 0.93 .
C65 C66 1.379(11) .
C65 H65 0.93 .
C66 C67 1.351(10) .
C66 H66 0.93 .
C67 H67 0.93 .
C68 C69 1.350(9) .
C69 C70 1.384(11) .
C69 H69 0.93 .
C70 C71 1.364(11) .
C70 H70 0.93 .
C71 C72 1.348(10) .
C71 H71 0.93 .
C72 H72 0.93 .
C73 C74 1.363(10) .
C73 H73 0.93 .
C74 C75 1.405(10) .
C74 C83 1.509(10) .
C75 C76 1.376(11) .
C75 H75 0.93 .
C76 C77 1.348(11) .
C76 H76 0.93 .
C77 H77 0.93 .
C78 C79 1.382(10) .
C78 H78 0.93 .
C79 C80 1.373(10) .
C79 C84 1.448(9) .
C80 C81 1.350(10) .
C80 H80 0.93 .
C81 C82 1.355(11) .
C81 H81 0.93 .
C82 H82 0.93 .
C83 C85 1.531(10) .
C83 C84 1.537(9) .
C83 H83 0.98 .
C84 C86 1.531(9) .
C84 H84 0.98 .
C85 C87 1.461(9) .
C85 C86 1.558(9) .
C85 H85 0.98 .
C86 C92 1.512(9) .
C86 H86 0.98 .
C87 C88 1.397(10) .
C88 C89 1.348(11) .
C88 H88 0.93 .
C89 C90 1.350(12) .
C89 H89 0.93 .
C90 C91 1.356(11) .
C90 H90 0.93 .
C91 H91 0.93 .
C92 C93 1.370(10) .
C93 C94 1.392(10) .
C93 H93 0.93 .
C94 C95 1.342(11) .
C94 H94 0.93 .
C95 C96 1.369(11) .
C95 H95 0.93 .
C96 H96 0.93 .
C97 C98 1.393(15) .
C98 H98A 0.96 .
C98 H98B 0.96 .
C98 H98C 0.96 .
N1M O2MB 1.16(2) .
N1M O2MA 1.183(13) .
N1M O3MB 1.19(2) .
N1M O3MA 1.194(12) .
N1M O1MA 1.227(12) .
N1M O1MB 1.272(16) .
N18 O6 1.219(8) .
N18 O5 1.227(8) .
N18 O7 1.239(8) .
N19 O9 1.180(9) .
N19 O8 1.213(8) .
N19 O10 1.254(9) .
N20 O11 1.200(9) .
N20 O13 1.241(10) .
N20 O12 1.261(9) .
N21 O14 1.187(9) .
N21 O16 1.230(9) .
N21 O15 1.253(9) .
N22 O17 1.179(10) .
N22 O18 1.193(10) .
N22 O19 1.203(11) .
N23A O20A 1.20(5) .
N23A O21A 1.23(2) .
N23A O22A 1.24(2) .
N23B O20B 1.176(19) .
N23B O21B 1.226(17) .
N23B O22B 1.255(18) .
N25 O26 1.186(18) .
N25 O27 1.191(17) .
N25 O28 1.236(17) .
N26 O29 1.214(19) .
N26 O30 1.228(15) .
N26 O31 1.258(18) .
O6W O23W 1.68(4) .
O11W O22W 0.90(2) .
O12W O19W 0.69(3) .
O12W O23W 1.37(4) .
O13W O17W 1.42(6) 1_455
O14W O20W 1.18(5) .
O17W O13W 1.42(6) 1_655
O19W O23W 1.65(3) .
N24 O23 1.174(17) .
N24 O24 1.180(14) .
N24 O25 1.230(14) .
